data_4507066
loop_
_publ_author_name
'Qin, Ling'
'Li, Yizhi'
'Guo, Zijian'
'Zheng, Hegen'

_publ_section_title
;
 Structural Diversity and Properties of Six 2D or 3D Metal--Organic
 Frameworks Based on Thiophene-Containing Ligand
;
_journal_issue 11
_journal_name_full 'Crystal Growth &amp; Design'
_journal_page_first 5783
_journal_paper_doi 10.1021/cg3013014
_journal_volume 12
_journal_year 2012
_chemical_formula_moiety 'C92 H61 N8 O28 S4 Zn4 '
_chemical_formula_sum 'C92 H61 N8 O28 S4 Zn4'
_chemical_formula_weight 2116.33
_chemical_name_systematic
; 
 ? 
;
_space_group_IT_number 2
_symmetry_cell_setting triclinic
_symmetry_space_group_name_Hall '-P 1'
_symmetry_space_group_name_H-M 'P -1'
_atom_sites_solution_hydrogens geom
_atom_sites_solution_primary direct
_atom_sites_solution_secondary difmap
_audit_creation_method SHELXL-97
_cell_angle_alpha 77.331(3)
_cell_angle_beta 89.819(3)
_cell_angle_gamma 73.113(3)
_cell_formula_units_Z 1
_cell_length_a 11.684(2)
_cell_length_b 13.506(3)
_cell_length_c 14.584(3)
_cell_measurement_temperature 296(2)
_cell_volume 2144.0(7)
_computing_structure_refinement 'SHELXL-97 (Sheldrick, 1997)'
_computing_structure_solution 'SHELXS-97 (Sheldrick, 1990)'
_diffrn_ambient_temperature 296(2)
_diffrn_measured_fraction_theta_full 0.987
_diffrn_measured_fraction_theta_max 0.987
_diffrn_radiation_monochromator graphite
_diffrn_radiation_source 'fine-focus sealed tube'
_diffrn_radiation_type MoK\a
_diffrn_radiation_wavelength 0.71073
_diffrn_reflns_av_R_equivalents 0.0326
_diffrn_reflns_av_sigmaI/netI 0.0453
_diffrn_reflns_limit_h_max 12
_diffrn_reflns_limit_h_min -13
_diffrn_reflns_limit_k_max 16
_diffrn_reflns_limit_k_min -16
_diffrn_reflns_limit_l_max 17
_diffrn_reflns_limit_l_min -17
_diffrn_reflns_number 15868
_diffrn_reflns_theta_full 25.00
_diffrn_reflns_theta_max 25.00
_diffrn_reflns_theta_min 1.43
_exptl_absorpt_coefficient_mu 1.293
_exptl_absorpt_correction_T_max 0.7640
_exptl_absorpt_correction_T_min 0.7134
_exptl_absorpt_correction_type multi-scan
_exptl_crystal_density_diffrn 1.639
_exptl_crystal_density_method 'not measured'
_exptl_crystal_F_000 1077
_exptl_crystal_size_max 0.28
_exptl_crystal_size_mid 0.24
_exptl_crystal_size_min 0.22
_refine_diff_density_max 0.816
_refine_diff_density_min -0.447
_refine_diff_density_rms 0.121
_refine_ls_extinction_method none
_refine_ls_goodness_of_fit_ref 1.078
_refine_ls_hydrogen_treatment constr
_refine_ls_matrix_type full
_refine_ls_number_parameters 613
_refine_ls_number_reflns 7431
_refine_ls_number_restraints 0
_refine_ls_restrained_S_all 1.078
_refine_ls_R_factor_all 0.0464
_refine_ls_R_factor_gt 0.0369
_refine_ls_shift/su_max 0.002
_refine_ls_shift/su_mean 0.000
_refine_ls_structure_factor_coef Fsqd
_refine_ls_weighting_details 'calc w=1/[\s^2^(Fo^2^)+(0.0923P)^2^+0.0200P] where P=(Fo^2^+2Fc^2^)/3'
_refine_ls_weighting_scheme calc
_refine_ls_wR_factor_gt 0.1146
_refine_ls_wR_factor_ref 0.1355
_reflns_number_gt 6277
_reflns_number_total 7431
_reflns_threshold_expression >2sigma(I)
_cod_data_source_file cg3013014_si_002.cif
_cod_data_source_block 1
_cod_depositor_comments
;
The following automatic conversions were performed:

'_symmetry_cell_setting' value 'Triclinic' changed to 'triclinic'
according to /home/saulius/struct/CIF-dictionaries/cif_core.dic
dictionary named 'cif_core.dic' version 2.4.2 from 2011-04-26.

Automatic conversion script
Id: cif_fix_values 1891 2012-01-12 08:04:46Z andrius 

The following automatic conversions were performed:

'_refine_ls_hydrogen_treatment' value 'constra' was replaced with the
value 'constr' as specified in the replacement file
'src/cod-tools/trunk/data/replacement-values/replacement_values.lst'.

Automatic conversion script
Id: cif_fix_values 5376 2017-05-30 11:51:03Z andrius 
;
_cod_original_sg_symbol_Hall ' -P 1'
_cod_original_sg_symbol_H-M ' P -1 '
_cod_original_formula_sum 'C92 H61 N8 O28 S4 Zn4 '
_cod_database_code 4507066

loop_
_symmetry_equiv_pos_as_xyz
'x, y, z'
'-x, -y, -z'

loop_
_atom_site_label
_atom_site_type_symbol
_atom_site_fract_x
_atom_site_fract_y
_atom_site_fract_z
_atom_site_U_iso_or_equiv
_atom_site_adp_type
_atom_site_occupancy
_atom_site_symmetry_multiplicity
_atom_site_calc_flag
_atom_site_refinement_flags
C1 C 0.2218(4) 1.2136(3) 0.3977(3) 0.0461(11) Uani 1 1 d .
H1 H 0.1918 1.2809 0.3586 0.055 Uiso 1 1 calc R
C2 C 0.1707(4) 1.1364(3) 0.3883(3) 0.0431(10) Uani 1 1 d .
H2 H 0.1073 1.1524 0.3438 0.052 Uiso 1 1 calc R
C3 C 0.2136(3) 1.0342(3) 0.4451(2) 0.0247(7) Uani 1 1 d .
C4 C 0.3093(4) 1.0168(3) 0.5079(3) 0.0406(10) Uani 1 1 d .
H4 H 0.3430 0.9495 0.5464 0.049 Uiso 1 1 calc R
C5 C 0.3554(3) 1.0986(3) 0.5141(2) 0.0359(9) Uani 1 1 d .
H5 H 0.4193 1.0847 0.5576 0.043 Uiso 1 1 calc R
C6 C 0.1605(3) 0.9507(3) 0.4396(2) 0.0254(7) Uani 1 1 d .
C7 C 0.0293(3) 0.8444(3) 0.4094(2) 0.0270(7) Uani 1 1 d .
C8 C 0.1229(3) 0.7876(3) 0.4711(2) 0.0286(7) Uani 1 1 d .
H8 H 0.1365 0.7160 0.4993 0.034 Uiso 1 1 calc R
C9 C 0.1979(3) 0.8462(3) 0.4890(2) 0.0294(7) Uani 1 1 d .
H9 H 0.2660 0.8175 0.5300 0.035 Uiso 1 1 calc R
C10 C -0.0645(3) 0.8091(3) 0.3712(2) 0.0262(7) Uani 1 1 d .
C11 C -0.1483(4) 0.8766(3) 0.3022(3) 0.0404(9) Uani 1 1 d .
H11 H -0.1484 0.9468 0.2814 0.048 Uiso 1 1 calc R
C12 C -0.2322(4) 0.8416(3) 0.2634(3) 0.0465(10) Uani 1 1 d .
H12 H -0.2876 0.8880 0.2161 0.056 Uiso 1 1 calc R
C13 C -0.1559(4) 0.6746(3) 0.3624(3) 0.0441(10) Uani 1 1 d .
H13 H -0.1598 0.6056 0.3837 0.053 Uiso 1 1 calc R
C14 C -0.0699(4) 0.7060(3) 0.4020(3) 0.0400(9) Uani 1 1 d .
H14 H -0.0155 0.6583 0.4493 0.048 Uiso 1 1 calc R
C15 C 0.7499(3) 0.8386(3) 0.9357(2) 0.0323(8) Uani 1 1 d .
H15 H 0.7148 0.9053 0.8967 0.039 Uiso 1 1 calc R
C16 C 0.7199(3) 0.7514(3) 0.9192(2) 0.0345(8) Uani 1 1 d .
H16 H 0.6666 0.7600 0.8687 0.041 Uiso 1 1 calc R
C17 C 0.7688(3) 0.6520(3) 0.9774(2) 0.0285(7) Uani 1 1 d .
C18 C 0.8497(3) 0.6433(3) 1.0506(2) 0.0336(8) Uani 1 1 d .
H18 H 0.8852 0.5777 1.0912 0.040 Uiso 1 1 calc R
C19 C 0.8767(3) 0.7322(3) 1.0623(2) 0.0335(8) Uani 1 1 d .
H19 H 0.9313 0.7250 1.1113 0.040 Uiso 1 1 calc R
C20 C 0.7391(3) 0.5563(3) 0.9642(2) 0.0310(8) Uani 1 1 d .
C21 C 0.6369(3) 0.4364(3) 0.9193(2) 0.0316(8) Uani 1 1 d .
C22 C 0.7392(4) 0.3836(3) 0.9750(3) 0.0445(10) Uani 1 1 d .
H22 H 0.7680 0.3099 0.9944 0.053 Uiso 1 1 calc R
C23 C 0.7969(4) 0.4539(3) 0.9999(3) 0.0434(10) Uani 1 1 d .
H23 H 0.8680 0.4310 1.0375 0.052 Uiso 1 1 calc R
C24 C 0.5534(3) 0.3926(3) 0.8778(2) 0.0309(8) Uani 1 1 d .
C25 C 0.4797(3) 0.4516(3) 0.7993(3) 0.0365(8) Uani 1 1 d .
H25 H 0.4834 0.5196 0.7722 0.044 Uiso 1 1 calc R
C26 C 0.4001(3) 0.4115(3) 0.7599(3) 0.0417(9) Uani 1 1 d .
H26 H 0.3512 0.4528 0.7068 0.050 Uiso 1 1 calc R
C27 C 0.4648(4) 0.2556(3) 0.8739(3) 0.0393(9) Uani 1 1 d .
H27 H 0.4603 0.1876 0.8997 0.047 Uiso 1 1 calc R
C28 C 0.5443(4) 0.2912(3) 0.9158(3) 0.0396(9) Uani 1 1 d .
H28 H 0.5919 0.2484 0.9691 0.048 Uiso 1 1 calc R
C29 C 0.5414(3) 1.2475(3) 0.3127(2) 0.0277(7) Uani 1 1 d .
C30 C 0.6617(3) 1.2462(2) 0.2721(2) 0.0236(7) Uani 1 1 d .
C31 C 0.7096(3) 1.1798(2) 0.2125(2) 0.0238(7) Uani 1 1 d .
H31 H 0.6670 1.1371 0.1962 0.029 Uiso 1 1 calc R
C32 C 0.8211(3) 1.1766(2) 0.1768(2) 0.0233(7) Uani 1 1 d .
C33 C 0.8839(3) 1.2421(3) 0.2015(2) 0.0258(7) Uani 1 1 d .
H33 H 0.9582 1.2408 0.1777 0.031 Uiso 1 1 calc R
C34 C 0.8368(3) 1.3084(2) 0.2607(2) 0.0237(7) Uani 1 1 d .
C35 C 0.7255(3) 1.3099(2) 0.2967(2) 0.0253(7) Uani 1 1 d .
H35 H 0.6939 1.3538 0.3374 0.030 Uiso 1 1 calc R
C36 C 0.8730(3) 1.1064(3) 0.1117(2) 0.0271(7) Uani 1 1 d .
C37 C 0.9013(3) 1.3780(3) 0.2899(2) 0.0290(7) Uani 1 1 d .
C38 C 0.5388(3) 1.2714(3) 0.6063(2) 0.0275(7) Uani 1 1 d .
C39 C 0.6391(3) 1.2877(2) 0.6590(2) 0.0237(7) Uani 1 1 d .
C40 C 0.6684(3) 1.3832(2) 0.6347(2) 0.0237(7) Uani 1 1 d .
H40 H 0.6240 1.4385 0.5867 0.028 Uiso 1 1 calc R
C41 C 0.7657(3) 1.3946(2) 0.6836(2) 0.0224(7) Uani 1 1 d .
C42 C 0.8298(3) 1.3115(2) 0.7552(2) 0.0229(7) Uani 1 1 d .
H42 H 0.8945 1.3187 0.7872 0.028 Uiso 1 1 calc R
C43 C 0.7996(3) 1.2175(2) 0.7803(2) 0.0206(6) Uani 1 1 d .
C44 C 0.7039(3) 1.2064(2) 0.7322(2) 0.0239(7) Uani 1 1 d .
H44 H 0.6828 1.1439 0.7492 0.029 Uiso 1 1 calc R
C45 C 0.8701(3) 1.1300(2) 0.8596(2) 0.0234(7) Uani 1 1 d .
C46 C 0.8041(3) 1.4935(2) 0.6608(2) 0.0262(7) Uani 1 1 d .
N1 N 0.3124(2) 1.1964(2) 0.46033(18) 0.0240(6) Uani 1 1 d .
N2 N -0.2347(3) 0.7418(3) 0.2933(2) 0.0374(7) Uani 1 1 d .
N3 N 0.8283(2) 0.8288(2) 1.00665(18) 0.0247(6) Uani 1 1 d .
N4 N 0.3931(3) 0.3130(3) 0.7978(2) 0.0391(7) Uani 1 1 d .
O1 O 0.5044(2) 1.3161(2) 0.36192(18) 0.0385(6) Uani 1 1 d .
O2 O 0.4909(2) 1.1840(2) 0.2978(2) 0.0475(7) Uani 1 1 d .
O3 O 0.8175(2) 1.04361(19) 0.09597(16) 0.0338(6) Uani 1 1 d .
O4 O 0.9685(2) 1.1142(2) 0.07747(18) 0.0422(6) Uani 1 1 d .
O5 O 0.9985(2) 1.3811(2) 0.24320(18) 0.0375(6) Uani 1 1 d .
H5A H 1.0145 1.4471 0.2424 0.056 Uiso 0.50 1 d PR
O6 O 0.8680(3) 1.4264(2) 0.35016(19) 0.0443(7) Uani 1 1 d .
O7 O 0.5303(2) 1.1807(2) 0.61401(19) 0.0451(7) Uani 1 1 d .
O8 O 0.4674(2) 1.35374(18) 0.55203(16) 0.0330(6) Uani 1 1 d .
O9 O 0.7571(2) 1.56279(18) 0.58554(16) 0.0327(5) Uani 1 1 d .
O10 O 0.8814(3) 1.5007(2) 0.71343(18) 0.0454(7) Uani 1 1 d .
O11 O 0.9729(2) 1.13368(18) 0.88229(16) 0.0318(6) Uani 1 1 d .
O12 O 0.8217(2) 1.06112(18) 0.89778(15) 0.0304(5) Uani 1 1 d .
O1W O 0.4552(4) 0.0073(2) 0.2451(2) 0.0740(11) Uani 1 1 d .
H1WA H 0.4059 0.0672 0.2464 0.089 Uiso 1 1 d R
H1WB H 0.4836 -0.0254 0.3008 0.111 Uiso 1 1 d R
O2W O 0.5650(4) 0.0069(4) 0.0791(3) 0.0987(14) Uani 1 1 d .
H2WB H 0.5732 0.0439 0.1173 0.118 Uiso 1 1 d R
H2WA H 0.5832 0.0338 0.0247 0.148 Uiso 1 1 d R
S1 S 0.03208(8) 0.97458(7) 0.37080(6) 0.0302(2) Uani 1 1 d .
S2 S 0.61205(9) 0.57127(7) 0.89675(7) 0.0376(2) Uani 1 1 d .
Zn1 Zn 0.38471(3) 1.31629(3) 0.45522(2) 0.02133(13) Uani 1 1 d .
Zn2 Zn 0.90177(3) 0.94720(3) 1.01105(2) 0.01959(13) Uani 1 1 d .

loop_
_atom_site_aniso_label
_atom_site_aniso_U_11
_atom_site_aniso_U_22
_atom_site_aniso_U_33
_atom_site_aniso_U_23
_atom_site_aniso_U_13
_atom_site_aniso_U_12
C1 0.053(3) 0.0248(19) 0.058(2) 0.0086(17) -0.031(2) -0.0217(19)
C2 0.047(2) 0.030(2) 0.053(2) 0.0034(17) -0.0269(18) -0.0223(19)
C3 0.0271(18) 0.0230(17) 0.0292(15) -0.0052(13) -0.0012(13) -0.0158(15)
C4 0.048(2) 0.0182(18) 0.053(2) 0.0064(16) -0.0217(18) -0.0162(18)
C5 0.037(2) 0.0288(19) 0.0439(19) -0.0010(16) -0.0203(16) -0.0179(17)
C6 0.0227(17) 0.0269(18) 0.0314(15) -0.0085(14) -0.0017(13) -0.0133(15)
C7 0.0345(19) 0.0241(17) 0.0303(16) -0.0087(13) 0.0041(14) -0.0190(16)
C8 0.036(2) 0.0215(17) 0.0321(16) -0.0028(14) -0.0018(15) -0.0174(16)
C9 0.0337(19) 0.0258(18) 0.0314(16) -0.0038(14) -0.0050(14) -0.0149(16)
C10 0.0292(18) 0.0282(18) 0.0285(15) -0.0101(14) 0.0049(13) -0.0169(15)
C11 0.044(2) 0.039(2) 0.043(2) -0.0047(17) -0.0071(17) -0.0228(19)
C12 0.047(3) 0.049(2) 0.049(2) -0.0060(19) -0.0100(19) -0.026(2)
C13 0.048(2) 0.038(2) 0.062(2) -0.0195(19) 0.005(2) -0.030(2)
C14 0.039(2) 0.037(2) 0.052(2) -0.0136(18) -0.0019(17) -0.0210(19)
C15 0.037(2) 0.0188(17) 0.0401(18) 0.0014(14) -0.0137(15) -0.0129(16)
C16 0.039(2) 0.0264(19) 0.0406(18) -0.0026(15) -0.0161(16) -0.0165(17)
C17 0.0311(19) 0.0213(17) 0.0377(17) -0.0075(14) -0.0031(14) -0.0142(15)
C18 0.040(2) 0.0214(18) 0.0403(18) -0.0007(14) -0.0116(16) -0.0148(17)
C19 0.034(2) 0.0292(19) 0.0394(18) -0.0034(15) -0.0114(15) -0.0159(17)
C20 0.035(2) 0.0256(19) 0.0366(17) -0.0050(15) -0.0063(15) -0.0166(17)
C21 0.038(2) 0.0274(19) 0.0358(17) -0.0097(14) 0.0019(15) -0.0182(17)
C22 0.059(3) 0.027(2) 0.048(2) -0.0018(17) -0.0224(19) -0.019(2)
C23 0.054(3) 0.026(2) 0.049(2) -0.0015(16) -0.0262(19) -0.0155(19)
C24 0.034(2) 0.0306(19) 0.0379(18) -0.0134(15) 0.0019(15) -0.0203(17)
C25 0.037(2) 0.0270(19) 0.049(2) -0.0110(16) -0.0090(16) -0.0124(17)
C26 0.036(2) 0.035(2) 0.062(2) -0.0214(18) -0.0081(18) -0.0138(18)
C27 0.050(2) 0.035(2) 0.046(2) -0.0125(17) 0.0075(18) -0.030(2)
C28 0.057(3) 0.030(2) 0.0397(19) -0.0080(16) 0.0004(18) -0.024(2)
C29 0.0292(19) 0.0259(18) 0.0315(16) -0.0065(14) 0.0041(14) -0.0135(16)
C30 0.0252(18) 0.0190(16) 0.0285(15) -0.0038(13) 0.0025(13) -0.0104(14)
C31 0.0262(17) 0.0193(16) 0.0286(15) -0.0054(13) -0.0020(13) -0.0109(14)
C32 0.0264(18) 0.0186(16) 0.0241(14) -0.0035(12) 0.0005(13) -0.0064(14)
C33 0.0248(18) 0.0263(17) 0.0282(15) -0.0032(13) 0.0036(13) -0.0125(15)
C34 0.0263(18) 0.0203(16) 0.0259(15) -0.0028(13) -0.0007(13) -0.0106(14)
C35 0.0308(18) 0.0208(16) 0.0263(15) -0.0065(13) -0.0005(13) -0.0099(15)
C36 0.0314(19) 0.0196(16) 0.0272(15) -0.0032(13) 0.0024(14) -0.0046(15)
C37 0.0313(19) 0.0218(17) 0.0342(17) -0.0033(14) -0.0061(14) -0.0104(16)
C38 0.0268(18) 0.033(2) 0.0279(15) -0.0093(14) -0.0036(14) -0.0158(16)
C39 0.0237(17) 0.0233(17) 0.0270(15) -0.0055(13) -0.0033(13) -0.0114(14)
C40 0.0206(16) 0.0202(16) 0.0300(15) -0.0038(13) -0.0032(12) -0.0068(14)
C41 0.0216(16) 0.0202(16) 0.0276(15) -0.0052(13) -0.0015(12) -0.0097(14)
C42 0.0195(16) 0.0234(16) 0.0284(15) -0.0059(13) -0.0051(12) -0.0100(14)
C43 0.0227(16) 0.0173(15) 0.0228(14) -0.0028(12) -0.0004(12) -0.0089(13)
C44 0.0262(17) 0.0206(16) 0.0290(15) -0.0063(13) 0.0007(13) -0.0125(14)
C45 0.0278(18) 0.0204(16) 0.0249(14) -0.0081(13) -0.0016(13) -0.0096(14)
C46 0.0237(18) 0.0199(16) 0.0363(17) -0.0051(14) 0.0003(14) -0.0095(14)
N1 0.0247(15) 0.0183(14) 0.0310(13) -0.0033(11) -0.0023(11) -0.0110(12)
N2 0.0378(18) 0.0394(18) 0.0478(17) -0.0185(15) 0.0040(14) -0.0246(16)
N3 0.0242(15) 0.0220(14) 0.0314(13) -0.0050(11) -0.0014(11) -0.0129(12)
N4 0.0363(18) 0.0417(19) 0.0523(18) -0.0228(15) 0.0082(14) -0.0224(16)
O1 0.0381(15) 0.0372(14) 0.0558(15) -0.0252(12) 0.0224(12) -0.0242(12)
O2 0.0423(16) 0.0529(17) 0.0725(18) -0.0378(15) 0.0228(14) -0.0356(15)
O3 0.0363(14) 0.0336(14) 0.0379(12) -0.0195(11) 0.0028(11) -0.0119(12)
O4 0.0453(16) 0.0332(14) 0.0536(15) -0.0190(12) 0.0226(13) -0.0137(13)
O5 0.0328(14) 0.0411(15) 0.0502(14) -0.0148(12) 0.0084(12) -0.0256(13)
O6 0.0491(17) 0.0442(16) 0.0580(16) -0.0288(14) 0.0096(13) -0.0292(14)
O7 0.0452(17) 0.0318(14) 0.0629(17) -0.0065(12) -0.0242(13) -0.0213(13)
O8 0.0327(14) 0.0305(14) 0.0366(12) -0.0049(11) -0.0127(10) -0.0127(12)
O9 0.0286(13) 0.0227(12) 0.0414(13) 0.0045(10) -0.0008(10) -0.0080(11)
O10 0.0512(18) 0.0363(15) 0.0544(15) 0.0029(12) -0.0209(13) -0.0313(14)
O11 0.0276(13) 0.0261(13) 0.0407(13) 0.0016(10) -0.0137(10) -0.0131(11)
O12 0.0298(13) 0.0274(13) 0.0326(11) 0.0059(10) -0.0068(10) -0.0156(11)
O1W 0.127(3) 0.0444(19) 0.0521(17) -0.0054(15) -0.0276(19) -0.031(2)
O2W 0.071(3) 0.144(4) 0.096(3) -0.057(3) -0.004(2) -0.031(3)
S1 0.0314(5) 0.0228(4) 0.0398(4) -0.0039(3) -0.0078(4) -0.0155(4)
S2 0.0356(5) 0.0240(5) 0.0565(6) -0.0107(4) -0.0151(4) -0.0126(4)
Zn1 0.0209(2) 0.0194(2) 0.0270(2) -0.00504(15) -0.00200(15) -0.01121(17)
Zn2 0.0201(2) 0.0164(2) 0.0251(2) -0.00386(15) -0.00171(14) -0.01035(16)

loop_
_atom_type_symbol
_atom_type_description
_atom_type_scat_dispersion_real
_atom_type_scat_dispersion_imag
_atom_type_scat_source
C C 0.0033 0.0016 'International Tables Vol C Tables 4.2.6.8 and 6.1.1.4'
H H 0.0000 0.0000 'International Tables Vol C Tables 4.2.6.8 and 6.1.1.4'
N N 0.0061 0.0033 'International Tables Vol C Tables 4.2.6.8 and 6.1.1.4'
O O 0.0106 0.0060 'International Tables Vol C Tables 4.2.6.8 and 6.1.1.4'
Zn Zn 0.2839 1.4301 'International Tables Vol C Tables 4.2.6.8 and 6.1.1.4'
S S 0.1246 0.1234 'International Tables Vol C Tables 4.2.6.8 and 6.1.1.4'

loop_
_geom_angle_atom_site_label_1
_geom_angle_atom_site_label_2
_geom_angle_atom_site_label_3
_geom_angle
_geom_angle_site_symmetry_1
_geom_angle_site_symmetry_3
N1 C1 C2 123.1(3) . .
N1 C1 H1 118.4 . .
C2 C1 H1 118.4 . .
C1 C2 C3 120.2(3) . .
C1 C2 H2 119.9 . .
C3 C2 H2 119.9 . .
C4 C3 C2 116.1(3) . .
C4 C3 C6 121.6(3) . .
C2 C3 C6 122.3(3) . .
C3 C4 C5 120.4(3) . .
C3 C4 H4 119.8 . .
C5 C4 H4 119.8 . .
N1 C5 C4 122.9(3) . .
N1 C5 H5 118.6 . .
C4 C5 H5 118.6 . .
C9 C6 C3 127.6(3) . .
C9 C6 S1 110.2(2) . .
C3 C6 S1 122.1(2) . .
C8 C7 C10 129.1(3) . .
C8 C7 S1 110.8(2) . .
C10 C7 S1 120.1(3) . .
C7 C8 C9 113.7(3) . .
C7 C8 H8 123.1 . .
C9 C8 H8 123.1 . .
C6 C9 C8 113.2(3) . .
C6 C9 H9 123.4 . .
C8 C9 H9 123.4 . .
C11 C10 C14 117.6(3) . .
C11 C10 C7 121.2(3) . .
C14 C10 C7 121.2(3) . .
C10 C11 C12 120.9(4) . .
C10 C11 H11 119.6 . .
C12 C11 H11 119.6 . .
N2 C12 C11 120.4(4) . .
N2 C12 H12 119.8 . .
C11 C12 H12 119.8 . .
N2 C13 C14 121.2(4) . .
N2 C13 H13 119.4 . .
C14 C13 H13 119.4 . .
C13 C14 C10 119.7(4) . .
C13 C14 H14 120.2 . .
C10 C14 H14 120.2 . .
N3 C15 C16 121.5(3) . .
N3 C15 H15 119.2 . .
C16 C15 H15 119.2 . .
C17 C16 C15 120.3(3) . .
C17 C16 H16 119.9 . .
C15 C16 H16 119.9 . .
C16 C17 C18 117.5(3) . .
C16 C17 C20 122.8(3) . .
C18 C17 C20 119.7(3) . .
C19 C18 C17 119.4(3) . .
C19 C18 H18 120.3 . .
C17 C18 H18 120.3 . .
N3 C19 C18 123.3(3) . .
N3 C19 H19 118.4 . .
C18 C19 H19 118.4 . .
C23 C20 C17 129.1(3) . .
C23 C20 S2 111.5(2) . .
C17 C20 S2 119.4(3) . .
C22 C21 C24 128.8(3) . .
C22 C21 S2 111.2(2) . .
C24 C21 S2 119.9(3) . .
C21 C22 C23 112.2(3) . .
C21 C22 H22 123.9 . .
C23 C22 H22 123.9 . .
C20 C23 C22 113.4(3) . .
C20 C23 H23 123.3 . .
C22 C23 H23 123.3 . .
C25 C24 C28 117.2(3) . .
C25 C24 C21 120.7(3) . .
C28 C24 C21 122.1(3) . .
C24 C25 C26 121.2(3) . .
C24 C25 H25 119.4 . .
C26 C25 H25 119.4 . .
N4 C26 C25 120.6(4) . .
N4 C26 H26 119.7 . .
C25 C26 H26 119.7 . .
N4 C27 C28 123.7(3) . .
N4 C27 H27 118.2 . .
C28 C27 H27 118.2 . .
C27 C28 C24 119.1(4) . .
C27 C28 H28 120.5 . .
C24 C28 H28 120.5 . .
O2 C29 O1 126.5(3) . .
O2 C29 C30 119.5(3) . .
O1 C29 C30 114.0(3) . .
C31 C30 C35 119.7(3) . .
C31 C30 C29 120.3(3) . .
C35 C30 C29 119.9(3) . .
C30 C31 C32 120.5(3) . .
C30 C31 H31 119.7 . .
C32 C31 H31 119.7 . .
C31 C32 C33 119.1(3) . .
C31 C32 C36 121.0(3) . .
C33 C32 C36 119.8(3) . .
C34 C33 C32 120.7(3) . .
C34 C33 H33 119.7 . .
C32 C33 H33 119.7 . .
C33 C34 C35 119.5(3) . .
C33 C34 C37 122.5(3) . .
C35 C34 C37 118.0(3) . .
C30 C35 C34 120.4(3) . .
C30 C35 H35 119.8 . .
C34 C35 H35 119.8 . .
O4 C36 O3 125.1(3) . .
O4 C36 C32 117.0(3) . .
O3 C36 C32 118.0(3) . .
O6 C37 O5 123.7(3) . .
O6 C37 C34 122.9(3) . .
O5 C37 C34 113.4(3) . .
O7 C38 O8 123.1(3) . .
O7 C38 C39 119.8(3) . .
O8 C38 C39 117.0(3) . .
C44 C39 C40 120.0(3) . .
C44 C39 C38 119.2(3) . .
C40 C39 C38 120.8(3) . .
C39 C40 C41 119.4(3) . .
C39 C40 H40 120.3 . .
C41 C40 H40 120.3 . .
C42 C41 C40 119.2(3) . .
C42 C41 C46 118.2(3) . .
C40 C41 C46 122.6(3) . .
C41 C42 C43 121.4(3) . .
C41 C42 H42 119.3 . .
C43 C42 H42 119.3 . .
C44 C43 C42 119.3(3) . .
C44 C43 C45 121.0(3) . .
C42 C43 C45 119.7(3) . .
C43 C44 C39 120.7(3) . .
C43 C44 H44 119.7 . .
C39 C44 H44 119.7 . .
O12 C45 O11 126.1(3) . .
O12 C45 C43 117.5(3) . .
O11 C45 C43 116.5(3) . .
O10 C46 O9 124.4(3) . .
O10 C46 C41 118.0(3) . .
O9 C46 C41 117.5(3) . .
C5 N1 C1 117.2(3) . .
C5 N1 Zn1 125.4(2) . .
C1 N1 Zn1 117.0(2) . .
C12 N2 C13 120.2(3) . .
C19 N3 C15 118.1(3) . .
C19 N3 Zn2 119.6(2) . .
C15 N3 Zn2 120.8(2) . .
C27 N4 C26 118.3(3) . .
C29 O1 Zn1 126.6(2) . .
C36 O3 Zn2 114.1(2) . 1_554
C36 O4 Zn2 143.1(2) . 2_776
C37 O5 H5A 109.3 . .
C38 O8 Zn1 111.68(19) . .
C46 O9 Zn1 138.8(2) . 2_686
C45 O11 Zn2 134.9(2) . 2_777
C45 O12 Zn2 121.0(2) . .
H1WA O1W H1WB 109.5 . .
H2WB O2W H2WA 109.5 . .
C6 S1 C7 92.01(15) . .
C21 S2 C20 91.68(16) . .
O9 Zn1 O8 104.84(10) 2_686 .
O9 Zn1 O1 110.58(11) 2_686 .
O8 Zn1 O1 97.85(10) . .
O9 Zn1 N1 99.85(10) 2_686 .
O8 Zn1 N1 131.49(10) . .
O1 Zn1 N1 111.58(10) . .
O12 Zn2 O11 157.75(9) . 2_777
O12 Zn2 N3 103.27(10) . .
O11 Zn2 N3 97.71(10) 2_777 .
O12 Zn2 O3 89.55(10) . 1_556
O11 Zn2 O3 88.92(10) 2_777 1_556
N3 Zn2 O3 113.30(10) . 1_556
O12 Zn2 O4 87.23(11) . 2_776
O11 Zn2 O4 85.80(11) 2_777 2_776
N3 Zn2 O4 88.96(10) . 2_776
O3 Zn2 O4 157.63(9) 1_556 2_776
O12 Zn2 Zn2 84.50(6) . 2_777
O11 Zn2 Zn2 73.31(6) 2_777 2_777
N3 Zn2 Zn2 154.89(8) . 2_777
O3 Zn2 Zn2 90.32(7) 1_556 2_777
O4 Zn2 Zn2 67.34(7) 2_776 2_777

loop_
_geom_bond_atom_site_label_1
_geom_bond_atom_site_label_2
_geom_bond_distance
_geom_bond_site_symmetry_2
C1 N1 1.334(4) .
C1 C2 1.374(5) .
C1 H1 0.9300 .
C2 C3 1.393(5) .
C2 H2 0.9300 .
C3 C4 1.380(5) .
C3 C6 1.452(4) .
C4 C5 1.381(5) .
C4 H4 0.9300 .
C5 N1 1.333(4) .
C5 H5 0.9300 .
C6 C9 1.378(5) .
C6 S1 1.718(3) .
C7 C8 1.346(5) .
C7 C10 1.471(4) .
C7 S1 1.734(3) .
C8 C9 1.398(4) .
C8 H8 0.9300 .
C9 H9 0.9300 .
C10 C11 1.374(5) .
C10 C14 1.387(5) .
C11 C12 1.376(5) .
C11 H11 0.9300 .
C12 N2 1.331(5) .
C12 H12 0.9300 .
C13 N2 1.344(5) .
C13 C14 1.371(5) .
C13 H13 0.9300 .
C14 H14 0.9300 .
C15 N3 1.343(4) .
C15 C16 1.390(4) .
C15 H15 0.9300 .
C16 C17 1.380(5) .
C16 H16 0.9300 .
C17 C18 1.390(4) .
C17 C20 1.483(4) .
C18 C19 1.372(4) .
C18 H18 0.9300 .
C19 N3 1.338(4) .
C19 H19 0.9300 .
C20 C23 1.336(5) .
C20 S2 1.720(3) .
C21 C22 1.362(5) .
C21 C24 1.470(4) .
C21 S2 1.715(3) .
C22 C23 1.420(5) .
C22 H22 0.9300 .
C23 H23 0.9300 .
C24 C25 1.376(5) .
C24 C28 1.396(5) .
C25 C26 1.386(5) .
C25 H25 0.9300 .
C26 N4 1.350(5) .
C26 H26 0.9300 .
C27 N4 1.336(5) .
C27 C28 1.364(5) .
C27 H27 0.9300 .
C28 H28 0.9300 .
C29 O2 1.227(4) .
C29 O1 1.272(4) .
C29 C30 1.521(4) .
C30 C31 1.385(4) .
C30 C35 1.391(4) .
C31 C32 1.394(4) .
C31 H31 0.9300 .
C32 C33 1.404(4) .
C32 C36 1.491(4) .
C33 C34 1.379(5) .
C33 H33 0.9300 .
C34 C35 1.397(5) .
C34 C37 1.490(4) .
C35 H35 0.9300 .
C36 O4 1.244(4) .
C36 O3 1.264(4) .
C37 O6 1.205(4) .
C37 O5 1.329(4) .
C38 O7 1.238(4) .
C38 O8 1.280(4) .
C38 C39 1.497(4) .
C39 C44 1.388(4) .
C39 C40 1.401(4) .
C40 C41 1.408(4) .
C40 H40 0.9300 .
C41 C42 1.383(4) .
C41 C46 1.498(4) .
C42 C43 1.387(4) .
C42 H42 0.9300 .
C43 C44 1.383(4) .
C43 C45 1.501(4) .
C44 H44 0.9300 .
C45 O12 1.254(4) .
C45 O11 1.265(4) .
C46 O10 1.226(4) .
C46 O9 1.280(4) .
N1 Zn1 2.020(2) .
N3 Zn2 2.035(2) .
O1 Zn1 1.948(2) .
O3 Zn2 2.038(2) 1_554
O4 Zn2 2.092(2) 2_776
O5 H5A 0.9600 .
O8 Zn1 1.946(2) .
O9 Zn1 1.943(2) 2_686
O11 Zn2 2.024(2) 2_777
O12 Zn2 2.008(2) .
O1W H1WA 0.8500 .
O1W H1WB 0.8500 .
O2W H2WB 0.8500 .
O2W H2WA 0.8500 .
Zn1 O9 1.943(2) 2_686
Zn2 O11 2.024(2) 2_777
Zn2 O3 2.038(2) 1_556
Zn2 O4 2.092(2) 2_776
Zn2 Zn2 3.0171(7) 2_777

loop_
_geom_hbond_atom_site_label_D
_geom_hbond_atom_site_label_H
_geom_hbond_atom_site_label_A
_geom_hbond_distance_DH
_geom_hbond_distance_HA
_geom_hbond_distance_DA
_geom_hbond_angle_DHA
_geom_hbond_site_symmetry_A
O5 H5A O10 0.96 1.76 2.582(3) 141.8 2_786
O1W H1WA O2 0.85 2.34 2.801(4) 114.5 1_545
O1W H1WB O7 0.85 2.24 2.856(4) 129.3 2_666
